data_1577343
loop_
_publ_author_name
'Bong, Min-Jong'
'Lee, Wonjung'
'Lee, Daehan'
'Kim, Hyunuk'
'Seo, Junhyeok'
'Son, Ho-Jin'

_publ_section_title
;
 A secondary-sphere proton channel accelerating metal-hydride formation in
 Mn(i) catalysts for selective CO<sub>2</sub>-to-formate conversion.
;
_journal_issue 19
_journal_name_full 'Chemical science'
_journal_page_first 9535
_journal_page_last 9551
_journal_paper_doi 10.1039/d5sc09412g
_journal_volume 17
_journal_year 2026
_chemical_formula_moiety 'C25 H32 Br Mn N2 O4'
_chemical_formula_sum 'C50 H64 Br2 Mn2 N4 O8'
_chemical_formula_weight 1118.74
_space_group_crystal_system monoclinic
_space_group_IT_number 14
_space_group_name_Hall '-P 2yn'
_space_group_name_H-M_alt 'P 1 21/n 1'
_atom_sites_solution_hydrogens geom
_audit_creation_method SHELXL-2018/3
_audit_update_record
;
2025-11-03 deposited with the CCDC.	2026-03-09 downloaded from the CCDC.
;
_cell_angle_alpha 90
_cell_angle_beta 106.022(10)
_cell_angle_gamma 90
_cell_formula_units_Z 4
_cell_length_a 20.729(6)
_cell_length_b 12.375(3)
_cell_length_c 21.623(6)
_cell_measurement_reflns_used 9625
_cell_measurement_temperature 296(2)
_cell_measurement_theta_max 23.851
_cell_measurement_theta_min 2.298
_cell_volume 5331(3)
_computing_cell_refinement 'SAINT V8.40B (Bruker AXS LLC. 2019)'
_computing_data_collection 'APEX4 (Bruker, 2016)'
_computing_data_reduction 'SAINT V8.40B (Bruker AXS LLC. 2019)'
_computing_molecular_graphics 'Diamond 5.0'
_computing_publication_material 'Diamond 5.0'
_computing_structure_refinement 'SHELXL-2018/3 (Sheldrick, 2018)'
_computing_structure_solution 'SHELXT 2018/2 (Sheldrick, 2018)'
_diffrn_ambient_temperature 296(2)
_diffrn_measured_fraction_theta_full 0.983
_diffrn_measured_fraction_theta_max 0.983
_diffrn_measurement_device_type 'Bruker APEX4 CCD diffractometer'
_diffrn_measurement_method \w-scans
_diffrn_radiation_type MoK\a
_diffrn_radiation_wavelength 0.71073
_diffrn_reflns_av_R_equivalents 0.0748
_diffrn_reflns_av_unetI/netI 0.0332
_diffrn_reflns_Laue_measured_fraction_full 0.983
_diffrn_reflns_Laue_measured_fraction_max 0.983
_diffrn_reflns_limit_h_max 24
_diffrn_reflns_limit_h_min -24
_diffrn_reflns_limit_k_max 14
_diffrn_reflns_limit_k_min -14
_diffrn_reflns_limit_l_max 25
_diffrn_reflns_limit_l_min -25
_diffrn_reflns_number 182790
_diffrn_reflns_point_group_measured_fraction_full 0.983
_diffrn_reflns_point_group_measured_fraction_max 0.983
_diffrn_reflns_theta_full 25.056
_diffrn_reflns_theta_max 25.056
_diffrn_reflns_theta_min 1.915
_diffrn_source 'fine-focus sealed tube'
_exptl_absorpt_coefficient_mu 2.025
_exptl_absorpt_correction_T_max 0.7492
_exptl_absorpt_correction_T_min 0.2412
_exptl_absorpt_correction_type multi-scan
_exptl_absorpt_process_details 'SADABS (Bruker 2016)'
_exptl_crystal_colour orange
_exptl_crystal_density_diffrn 1.394
_exptl_crystal_description plate
_exptl_crystal_F_000 2304
_exptl_crystal_size_max 0.370
_exptl_crystal_size_mid 0.100
_exptl_crystal_size_min 0.050
_refine_diff_density_max 1.392
_refine_diff_density_min -0.669
_refine_diff_density_rms 0.107
_refine_ls_extinction_method none
_refine_ls_goodness_of_fit_ref 1.011
_refine_ls_hydrogen_treatment constr
_refine_ls_matrix_type full
_refine_ls_number_parameters 623
_refine_ls_number_reflns 9292
_refine_ls_number_restraints 143
_refine_ls_restrained_S_all 1.026
_refine_ls_R_factor_all 0.1020
_refine_ls_R_factor_gt 0.0830
_refine_ls_shift/su_max 0.001
_refine_ls_shift/su_mean 0.000
_refine_ls_structure_factor_coef Fsqd
_refine_ls_weighting_details 'w=1/[\s^2^(Fo^2^)+(0.1206P)^2^+22.3252P] where P=(Fo^2^+2Fc^2^)/3'
_refine_ls_weighting_scheme calc
_refine_ls_wR_factor_gt 0.2274
_refine_ls_wR_factor_ref 0.2488
_reflns_Friedel_coverage 0.000
_reflns_number_gt 7376
_reflns_number_total 9292
_reflns_threshold_expression 'I > 2\s(I)'
_cod_data_source_file d5sc09412g4.cif
_cod_data_source_block p21n
_cod_original_sg_symbol_H-M 'P 21/n'
_cod_database_code 1577343
_shelx_shelxl_version_number 2018/3
_shelx_space_group_comment
;
The symmetry employed for this shelxl refinement is uniquely defined
by the following loop, which should always be used as a source of
symmetry information in preference to the above space-group names.
They are only intended as comments.
;
_shelx_estimated_absorpt_t_min 0.521
_shelx_estimated_absorpt_t_max 0.906

loop_
_space_group_symop_operation_xyz
'x, y, z'
'-x+1/2, y+1/2, -z+1/2'
'-x, -y, -z'
'x-1/2, -y-1/2, z-1/2'

loop_
_atom_site_label
_atom_site_type_symbol
_atom_site_fract_x
_atom_site_fract_y
_atom_site_fract_z
_atom_site_U_iso_or_equiv
_atom_site_adp_type
_atom_site_occupancy
_atom_site_site_symmetry_order
_atom_site_calc_flag
_atom_site_refinement_flags_posn
_atom_site_refinement_flags_adp
_atom_site_refinement_flags_occupancy
_atom_site_disorder_assembly
_atom_site_disorder_group
Br1 Br 0.36226(5) 0.70006(7) 0.78023(4) 0.0787(3) Uani 1 1 d . . . . .
Br2 Br 0.01220(4) 0.30213(7) 0.09247(4) 0.0744(3) Uani 1 1 d . . . . .
Mn1 Mn 0.44032(5) 0.55552(8) 0.84247(5) 0.0578(3) Uani 1 1 d . . . . .
Mn2 Mn 0.08283(5) 0.44963(9) 0.15784(5) 0.0593(3) Uani 1 1 d . . . . .
O1 O 0.3507(3) 0.5038(6) 0.9222(3) 0.100(2) Uani 1 1 d . . . . .
O2 O 0.4922(4) 0.7093(6) 0.9483(3) 0.113(2) Uani 1 1 d . . . . .
O3 O 0.5328(3) 0.3959(6) 0.9190(3) 0.0999(19) Uani 1 1 d . . . . .
O4 O 0.1726(4) 0.6067(6) 0.2384(3) 0.0979(18) Uani 1 1 d . . . . .
O5 O 0.1992(3) 0.3046(5) 0.1875(4) 0.106(2) Uani 1 1 d . . . . .
O6 O 0.1387(3) 0.5087(6) 0.0518(3) 0.0957(18) Uani 1 1 d . . . . .
O7 O 0.6162(5) 0.8455(7) 0.9086(4) 0.140(3) Uani 1 1 d D U . . .
N1 N 0.3951(3) 0.4514(4) 0.7703(3) 0.0584(13) Uani 1 1 d . . . . .
N2 N 0.4983(3) 0.5779(4) 0.7771(3) 0.0599(13) Uani 1 1 d . . . . .
N3 N 0.0281(3) 0.4223(5) 0.2258(3) 0.0598(13) Uani 1 1 d . . . . .
N4 N 0.0045(3) 0.5538(4) 0.1279(2) 0.0562(13) Uani 1 1 d . . . . .
C1 C 0.3845(4) 0.5244(6) 0.8900(4) 0.0702(19) Uani 1 1 d . . . . .
C2 C 0.3383(4) 0.3968(6) 0.7654(4) 0.0685(19) Uani 1 1 d . . . . .
H33 H 0.318649 0.402320 0.799111 0.082 Uiso 1 1 calc R U . . .
C3 C 0.3071(3) 0.3332(6) 0.7139(4) 0.0676(18) Uani 1 1 d . . . . .
H32 H 0.267588 0.297101 0.713477 0.081 Uiso 1 1 calc R U . . .
C4 C 0.3345(3) 0.3226(5) 0.6624(3) 0.0530(14) Uani 1 1 d . . . . .
C5 C 0.2997(3) 0.2560(6) 0.6032(3) 0.0614(16) Uani 1 1 d . . . . .
C6 C 0.3125(6) 0.1398(7) 0.6198(6) 0.120(4) Uani 1 1 d . . . . .
H6A H 0.359952 0.126387 0.631757 0.181 Uiso 1 1 calc R U . . .
H6B H 0.294850 0.121990 0.655171 0.181 Uiso 1 1 calc R U . . .
H6C H 0.290953 0.096159 0.583253 0.181 Uiso 1 1 calc R U . . .
C7 C 0.3263(4) 0.2845(8) 0.5453(4) 0.086(2) Uani 1 1 d . . . . .
H7A H 0.317994 0.359493 0.534682 0.128 Uiso 1 1 calc R U . . .
H7B H 0.373730 0.270837 0.556084 0.128 Uiso 1 1 calc R U . . .
H7C H 0.303862 0.240930 0.508982 0.128 Uiso 1 1 calc R U . . .
C8 C 0.2248(4) 0.2785(8) 0.5842(4) 0.080(2) Uani 1 1 d . . . . .
H8A H 0.217073 0.353570 0.573505 0.120 Uiso 1 1 calc R U . . .
H8B H 0.203072 0.235153 0.547512 0.120 Uiso 1 1 calc R U . . .
H8C H 0.206969 0.260984 0.619430 0.120 Uiso 1 1 calc R U . . .
C9 C 0.3944(3) 0.3776(5) 0.6680(3) 0.0555(15) Uani 1 1 d . . . . .
H31 H 0.415498 0.371828 0.635379 0.067 Uiso 1 1 calc R U . . .
C10 C 0.4231(3) 0.4411(5) 0.7216(3) 0.0503(13) Uani 1 1 d . . . . .
C11 C 0.4825(3) 0.5086(5) 0.7263(3) 0.0475(13) Uani 1 1 d . . . . .
C12 C 0.5191(3) 0.5030(5) 0.6816(3) 0.0529(14) Uani 1 1 d . . . . .
H10 H 0.507341 0.451799 0.648889 0.063 Uiso 1 1 calc R U . . .
C13 C 0.5723(3) 0.5707(5) 0.6841(3) 0.0545(14) Uani 1 1 d . . . . .
C14 C 0.6138(3) 0.5644(6) 0.6362(3) 0.0698(17) Uani 1 1 d D U . . .
C15A C 0.614(2) 0.6772(19) 0.608(2) 0.084(6) Uani 0.21 1 d D U P A 1
H15A H 0.625244 0.729339 0.642161 0.126 Uiso 0.21 1 calc R U P A 1
H15B H 0.647200 0.680185 0.584286 0.126 Uiso 0.21 1 calc R U P A 1
H15C H 0.570789 0.693068 0.579713 0.126 Uiso 0.21 1 calc R U P A 1
C16A C 0.6868(11) 0.539(4) 0.6722(19) 0.092(6) Uani 0.21 1 d D U P A 1
H16A H 0.702881 0.592143 0.705463 0.138 Uiso 0.21 1 calc R U P A 1
H16B H 0.689471 0.468757 0.691101 0.138 Uiso 0.21 1 calc R U P A 1
H16C H 0.713884 0.541594 0.642674 0.138 Uiso 0.21 1 calc R U P A 1
C17A C 0.597(2) 0.475(3) 0.5867(18) 0.083(6) Uani 0.21 1 d D U P A 1
H17A H 0.597793 0.406987 0.608013 0.125 Uiso 0.21 1 calc R U P A 1
H17B H 0.553308 0.487418 0.558070 0.125 Uiso 0.21 1 calc R U P A 1
H17C H 0.629719 0.474536 0.562643 0.125 Uiso 0.21 1 calc R U P A 1
C15B C 0.6610(8) 0.6595(11) 0.6407(8) 0.110(4) Uani 0.79 1 d D U P A 2
H15D H 0.685794 0.651151 0.609413 0.165 Uiso 0.79 1 calc R U P A 2
H15E H 0.635546 0.725248 0.632371 0.165 Uiso 0.79 1 calc R U P A 2
H15F H 0.691680 0.662206 0.682991 0.165 Uiso 0.79 1 calc R U P A 2
C16B C 0.6553(7) 0.4607(11) 0.6511(7) 0.108(3) Uani 0.79 1 d D U P A 2
H16D H 0.682303 0.453674 0.621712 0.162 Uiso 0.79 1 calc R U P A 2
H16E H 0.683805 0.463539 0.694377 0.162 Uiso 0.79 1 calc R U P A 2
H16F H 0.625723 0.399654 0.646523 0.162 Uiso 0.79 1 calc R U P A 2
C17B C 0.5677(6) 0.5536(13) 0.5682(5) 0.098(3) Uani 0.79 1 d D U P A 2
H17D H 0.594233 0.549643 0.538206 0.147 Uiso 0.79 1 calc R U P A 2
H17E H 0.541326 0.489042 0.565156 0.147 Uiso 0.79 1 calc R U P A 2
H17F H 0.538542 0.615193 0.558336 0.147 Uiso 0.79 1 calc R U P A 2
C18 C 0.5852(4) 0.6453(7) 0.7338(4) 0.081(2) Uani 1 1 d . . . . .
H20 H 0.619620 0.695119 0.737298 0.097 Uiso 1 1 calc R U . . .
C19 C 0.5484(5) 0.6482(8) 0.7785(5) 0.102(3) Uani 1 1 d D U . . .
C20 C 0.5525(6) 0.7545(10) 0.8184(6) 0.124(3) Uani 1 1 d D U . . .
H30 H 0.554999 0.817017 0.792116 0.149 Uiso 1 1 calc R U . . .
H29 H 0.513469 0.761662 0.834507 0.149 Uiso 1 1 calc R U . . .
C21 C 0.6125(7) 0.7452(11) 0.8707(6) 0.147(3) Uani 1 1 d D U . . .
H22 H 0.651575 0.738259 0.854597 0.177 Uiso 1 1 calc R U . . .
H28 H 0.610103 0.682444 0.896884 0.177 Uiso 1 1 calc R U . . .
C22 C 0.6470(6) 0.9329(9) 0.8917(5) 0.111(3) Uani 1 1 d D . . . .
H22A H 0.617050 0.968308 0.854829 0.133 Uiso 1 1 calc R U . . .
H22B H 0.686924 0.910449 0.880072 0.133 Uiso 1 1 calc R U . . .
C23 C 0.6657(6) 1.0095(8) 0.9472(5) 0.109(3) Uani 1 1 d . . . . .
H23A H 0.687537 1.071552 0.935487 0.163 Uiso 1 1 calc R U . . .
H23B H 0.625992 1.031906 0.958262 0.163 Uiso 1 1 calc R U . . .
H23C H 0.695660 0.974217 0.983430 0.163 Uiso 1 1 calc R U . . .
C24 C 0.4736(5) 0.6527(7) 0.9044(4) 0.082(2) Uani 1 1 d . . . . .
C25 C 0.4972(4) 0.4572(7) 0.8873(4) 0.0716(19) Uani 1 1 d . . . . .
C27 C 0.0368(5) 0.3457(7) 0.2726(4) 0.082(2) Uani 1 1 d . . . . .
C31 C 0.0002(4) 0.3471(6) 0.3175(4) 0.077(2) Uani 1 1 d . . . . .
H39 H 0.008308 0.294129 0.349217 0.092 Uiso 1 1 calc R U . . .
C32 C -0.0474(4) 0.4243(5) 0.3165(3) 0.0594(16) Uani 1 1 d . . . . .
C33 C -0.0870(4) 0.4313(6) 0.3662(3) 0.0691(19) Uani 1 1 d . . . . .
C34 C -0.0651(6) 0.5363(9) 0.4049(5) 0.111(4) Uani 1 1 d . . . . .
H34A H -0.017858 0.533272 0.425960 0.166 Uiso 1 1 calc R U . . .
H34B H -0.074399 0.597127 0.376265 0.166 Uiso 1 1 calc R U . . .
H34C H -0.089428 0.543695 0.436548 0.166 Uiso 1 1 calc R U . . .
C35 C -0.1609(5) 0.4396(10) 0.3342(5) 0.106(3) Uani 1 1 d . . . . .
H35A H -0.184682 0.443888 0.366433 0.159 Uiso 1 1 calc R U . . .
H35B H -0.169734 0.503279 0.307849 0.159 Uiso 1 1 calc R U . . .
H35C H -0.175534 0.376976 0.307873 0.159 Uiso 1 1 calc R U . . .
C36 C -0.0756(6) 0.3335(9) 0.4104(5) 0.118(4) Uani 1 1 d . . . . .
H36A H -0.028492 0.326449 0.431480 0.178 Uiso 1 1 calc R U . . .
H36B H -0.099680 0.342723 0.442086 0.178 Uiso 1 1 calc R U . . .
H36C H -0.091245 0.269684 0.385594 0.178 Uiso 1 1 calc R U . . .
C37 C -0.0586(3) 0.4970(5) 0.2665(3) 0.0572(15) Uani 1 1 d . . . . .
H61 H -0.091600 0.549607 0.262441 0.069 Uiso 1 1 calc R U . . .
C38 C -0.0219(3) 0.4934(5) 0.2222(3) 0.0477(13) Uani 1 1 d . . . . .
C39 C -0.0384(3) 0.5624(5) 0.1644(3) 0.0489(13) Uani 1 1 d . . . . .
C40 C -0.0951(3) 0.6281(5) 0.1464(3) 0.0537(14) Uani 1 1 d . . . . .
H60 H -0.122840 0.633612 0.173447 0.064 Uiso 1 1 calc R U . . .
C41 C -0.1111(3) 0.6855(5) 0.0892(3) 0.0555(15) Uani 1 1 d . . . . .
C42 C -0.1737(4) 0.7548(6) 0.0663(3) 0.0644(17) Uani 1 1 d . . . . .
C43 C -0.2006(6) 0.7485(12) -0.0066(4) 0.131(5) Uani 1 1 d . . . . .
H43A H -0.210688 0.674703 -0.019296 0.196 Uiso 1 1 calc R U . . .
H43B H -0.240604 0.791277 -0.020491 0.196 Uiso 1 1 calc R U . . .
H43C H -0.167366 0.775553 -0.026039 0.196 Uiso 1 1 calc R U . . .
C44 C -0.1570(5) 0.8688(7) 0.0886(6) 0.111(3) Uani 1 1 d . . . . .
H44A H -0.140265 0.869975 0.134663 0.167 Uiso 1 1 calc R U . . .
H44B H -0.123492 0.896838 0.069955 0.167 Uiso 1 1 calc R U . . .
H44C H -0.196730 0.912563 0.075503 0.167 Uiso 1 1 calc R U . . .
C45 C -0.2286(4) 0.7137(9) 0.0957(5) 0.100(3) Uani 1 1 d . . . . .
H45A H -0.240134 0.640698 0.082050 0.150 Uiso 1 1 calc R U . . .
H45B H -0.212464 0.716020 0.141793 0.150 Uiso 1 1 calc R U . . .
H45C H -0.267670 0.758748 0.081681 0.150 Uiso 1 1 calc R U . . .
C46 C -0.0644(4) 0.6779(6) 0.0536(3) 0.0680(18) Uani 1 1 d . . . . .
H58 H -0.070859 0.717658 0.015918 0.082 Uiso 1 1 calc R U . . .
C47 C -0.0094(4) 0.6132(7) 0.0734(3) 0.072(2) Uani 1 1 d . . . . .
H59 H 0.020145 0.609605 0.047996 0.086 Uiso 1 1 calc R U . . .
C48 C 0.1369(4) 0.5491(6) 0.2088(4) 0.0627(17) Uani 1 1 d . . . . .
C49 C 0.1530(4) 0.3550(7) 0.1797(4) 0.075(2) Uani 1 1 d . . . . .
C50 C 0.1172(3) 0.4847(6) 0.0933(4) 0.0682(18) Uani 1 1 d . . . . .
O8 O 0.1731(7) 0.1485(11) 0.3222(6) 0.213(4) Uani 1 1 d D U . . .
C26 C 0.0817(8) 0.2509(13) 0.2717(6) 0.159(5) Uani 1 1 d D U . . .
H26A H 0.054633 0.185766 0.264390 0.190 Uiso 1 1 calc R U . . .
H26B H 0.100618 0.259122 0.235592 0.190 Uiso 1 1 calc R U . . .
C51 C 0.1361(9) 0.2366(15) 0.3294(8) 0.193(5) Uani 1 1 d D U . . .
H51A H 0.118195 0.226062 0.365997 0.232 Uiso 1 1 calc R U . . .
H51B H 0.164233 0.300489 0.337272 0.232 Uiso 1 1 calc R U . . .
C52 C 0.1989(10) 0.0758(17) 0.3663(9) 0.215(5) Uani 1 1 d D U . . .
H52A H 0.246628 0.078769 0.370141 0.258 Uiso 1 1 calc R U . . .
H52B H 0.183683 0.007690 0.345028 0.258 Uiso 1 1 calc R U . . .
C53 C 0.1962(9) 0.0588(18) 0.4295(8) 0.204(7) Uani 1 1 d D U . . .
H53A H 0.221949 -0.004127 0.446806 0.307 Uiso 1 1 calc R U . . .
H53B H 0.214336 0.120602 0.455340 0.307 Uiso 1 1 calc R U . . .
H53C H 0.150373 0.048373 0.429820 0.307 Uiso 1 1 calc R U . . .

loop_
_atom_site_aniso_label
_atom_site_aniso_U_11
_atom_site_aniso_U_22
_atom_site_aniso_U_33
_atom_site_aniso_U_23
_atom_site_aniso_U_13
_atom_site_aniso_U_12
Br1 0.0950(6) 0.0733(5) 0.0776(5) 0.0063(4) 0.0403(4) 0.0134(4)
Br2 0.0807(5) 0.0782(5) 0.0733(5) -0.0023(4) 0.0362(4) -0.0116(4)
Mn1 0.0697(6) 0.0550(6) 0.0569(6) -0.0061(4) 0.0314(5) -0.0049(5)
Mn2 0.0564(6) 0.0633(6) 0.0630(6) 0.0022(5) 0.0244(5) 0.0109(5)
O1 0.118(5) 0.111(5) 0.098(4) 0.002(4) 0.073(4) -0.010(4)
O2 0.180(7) 0.101(5) 0.066(4) -0.032(3) 0.049(4) -0.040(5)
O3 0.097(4) 0.092(4) 0.107(5) 0.012(4) 0.020(4) 0.005(4)
O4 0.097(4) 0.091(4) 0.103(5) -0.006(4) 0.024(4) 0.013(4)
O5 0.078(4) 0.095(5) 0.148(6) 0.008(4) 0.033(4) 0.038(3)
O6 0.089(4) 0.120(5) 0.096(4) 0.000(4) 0.056(4) -0.007(4)
O7 0.166(6) 0.137(6) 0.133(6) -0.075(5) 0.069(5) -0.067(5)
N1 0.063(3) 0.058(3) 0.064(3) -0.006(2) 0.033(3) -0.005(3)
N2 0.067(3) 0.053(3) 0.068(3) -0.015(3) 0.033(3) -0.013(3)
N3 0.065(3) 0.063(3) 0.055(3) 0.003(3) 0.023(3) 0.016(3)
N4 0.058(3) 0.062(3) 0.054(3) 0.011(2) 0.025(2) 0.008(2)
C1 0.079(5) 0.073(5) 0.068(4) -0.001(4) 0.034(4) 0.005(4)
C2 0.070(4) 0.080(5) 0.068(4) -0.012(4) 0.040(4) -0.017(4)
C3 0.051(4) 0.077(5) 0.080(5) -0.003(4) 0.027(3) -0.021(3)
C4 0.046(3) 0.048(3) 0.065(4) -0.002(3) 0.017(3) -0.004(3)
C5 0.058(4) 0.060(4) 0.065(4) -0.008(3) 0.013(3) -0.010(3)
C6 0.136(9) 0.063(5) 0.127(9) -0.008(5) -0.023(7) -0.006(6)
C7 0.072(5) 0.118(7) 0.069(5) -0.024(5) 0.025(4) -0.022(5)
C8 0.057(4) 0.113(7) 0.071(5) -0.001(4) 0.018(4) -0.013(4)
C9 0.054(3) 0.060(4) 0.059(4) -0.008(3) 0.026(3) -0.002(3)
C10 0.046(3) 0.048(3) 0.061(4) 0.001(3) 0.020(3) 0.004(3)
C11 0.044(3) 0.047(3) 0.055(3) -0.002(3) 0.020(3) -0.001(2)
C12 0.052(3) 0.054(3) 0.056(3) -0.008(3) 0.021(3) -0.004(3)
C13 0.060(4) 0.051(3) 0.057(3) -0.002(3) 0.023(3) -0.004(3)
C14 0.066(4) 0.081(4) 0.075(4) -0.008(3) 0.041(3) -0.012(3)
C15A 0.097(13) 0.090(9) 0.091(13) -0.001(9) 0.068(11) -0.013(11)
C16A 0.067(10) 0.118(14) 0.103(13) -0.016(12) 0.043(9) 0.004(11)
C17A 0.086(12) 0.098(11) 0.081(12) -0.015(10) 0.050(10) -0.011(12)
C15B 0.113(8) 0.118(7) 0.124(9) -0.029(7) 0.073(7) -0.049(7)
C16B 0.098(7) 0.121(7) 0.124(8) 0.003(7) 0.062(6) 0.026(6)
C17B 0.100(7) 0.133(9) 0.072(5) -0.010(6) 0.043(5) -0.016(6)
C18 0.094(5) 0.075(5) 0.089(5) -0.027(4) 0.053(5) -0.041(4)
C19 0.114(6) 0.111(6) 0.108(6) -0.052(5) 0.074(5) -0.060(5)
C20 0.123(6) 0.142(7) 0.125(6) -0.049(5) 0.063(5) -0.048(6)
C21 0.155(7) 0.160(7) 0.134(7) -0.058(6) 0.051(5) -0.040(6)
C22 0.114(8) 0.125(9) 0.088(6) -0.010(6) 0.018(6) -0.008(7)
C23 0.139(9) 0.086(6) 0.087(6) -0.022(5) 0.009(6) -0.025(6)
C24 0.111(6) 0.072(5) 0.076(5) -0.006(4) 0.048(5) -0.012(5)
C25 0.075(5) 0.072(5) 0.072(5) -0.014(4) 0.027(4) -0.016(4)
C27 0.110(6) 0.073(5) 0.073(5) 0.021(4) 0.043(5) 0.037(5)
C31 0.108(6) 0.061(4) 0.068(4) 0.019(4) 0.036(4) 0.022(4)
C32 0.074(4) 0.055(4) 0.052(3) 0.004(3) 0.022(3) 0.001(3)
C33 0.091(5) 0.064(4) 0.062(4) 0.011(3) 0.038(4) 0.000(4)
C34 0.160(10) 0.112(8) 0.085(6) -0.021(6) 0.076(7) -0.009(7)
C35 0.100(7) 0.137(9) 0.097(7) 0.023(6) 0.056(6) 0.001(6)
C36 0.156(10) 0.120(8) 0.105(7) 0.055(7) 0.079(7) 0.032(7)
C37 0.066(4) 0.053(4) 0.059(4) 0.008(3) 0.027(3) 0.009(3)
C38 0.053(3) 0.045(3) 0.048(3) -0.003(2) 0.019(3) 0.000(3)
C39 0.053(3) 0.051(3) 0.046(3) 0.005(2) 0.018(3) 0.003(3)
C40 0.060(4) 0.052(3) 0.055(3) 0.004(3) 0.025(3) 0.007(3)
C41 0.059(4) 0.053(4) 0.054(3) 0.000(3) 0.014(3) 0.008(3)
C42 0.067(4) 0.065(4) 0.056(4) 0.006(3) 0.010(3) 0.017(3)
C43 0.119(8) 0.190(12) 0.067(5) -0.001(7) -0.003(5) 0.082(9)
C44 0.110(7) 0.065(5) 0.152(10) -0.009(6) 0.026(7) 0.016(5)
C45 0.069(5) 0.112(7) 0.115(8) 0.024(6) 0.016(5) 0.026(5)
C46 0.074(4) 0.075(5) 0.061(4) 0.020(3) 0.030(4) 0.012(4)
C47 0.074(4) 0.092(5) 0.060(4) 0.023(4) 0.037(4) 0.017(4)
C48 0.054(4) 0.064(4) 0.072(4) 0.005(4) 0.020(3) 0.012(3)
C49 0.073(5) 0.069(5) 0.087(5) 0.001(4) 0.029(4) 0.017(4)
C50 0.056(4) 0.073(5) 0.083(5) -0.010(4) 0.033(4) -0.002(3)
O8 0.217(8) 0.220(9) 0.187(8) 0.016(7) 0.033(7) 0.131(7)
C26 0.202(10) 0.172(9) 0.120(8) 0.039(7) 0.075(7) 0.116(8)
C51 0.203(9) 0.210(9) 0.166(8) 0.005(7) 0.047(7) 0.123(8)
C52 0.209(10) 0.238(11) 0.183(10) 0.033(9) 0.029(9) 0.108(9)
C53 0.166(12) 0.251(16) 0.174(11) 0.010(12) 0.010(12) 0.048(12)

loop_
_atom_type_symbol
_atom_type_description
_atom_type_scat_dispersion_real
_atom_type_scat_dispersion_imag
_atom_type_scat_source
C C 0.0033 0.0016 'International Tables Vol C Tables 4.2.6.8 and 6.1.1.4'
H H 0.0000 0.0000 'International Tables Vol C Tables 4.2.6.8 and 6.1.1.4'
N N 0.0061 0.0033 'International Tables Vol C Tables 4.2.6.8 and 6.1.1.4'
O O 0.0106 0.0060 'International Tables Vol C Tables 4.2.6.8 and 6.1.1.4'
Mn Mn 0.3368 0.7283 'International Tables Vol C Tables 4.2.6.8 and 6.1.1.4'
Br Br -0.2901 2.4595 'International Tables Vol C Tables 4.2.6.8 and 6.1.1.4'

loop_
_geom_angle_atom_site_label_1
_geom_angle_atom_site_label_2
_geom_angle_atom_site_label_3
_geom_angle
_geom_angle_site_symmetry_1
_geom_angle_site_symmetry_3
_geom_angle_publ_flag
C24 Mn1 C1 83.8(4) . . ?
C24 Mn1 C25 89.5(4) . . ?
C1 Mn1 C25 88.7(4) . . ?
C24 Mn1 N1 175.3(4) . . ?
C1 Mn1 N1 94.0(3) . . ?
C25 Mn1 N1 94.6(3) . . ?
C24 Mn1 N2 103.8(3) . . ?
C1 Mn1 N2 172.3(3) . . ?
C25 Mn1 N2 92.3(3) . . ?
N1 Mn1 N2 78.3(2) . . ?
C24 Mn1 Br1 88.9(3) . . ?
C1 Mn1 Br1 92.1(3) . . ?
C25 Mn1 Br1 178.1(3) . . ?
N1 Mn1 Br1 87.04(17) . . ?
N2 Mn1 Br1 87.11(17) . . ?
C50 Mn2 C48 89.8(3) . . ?
C50 Mn2 C49 84.1(4) . . ?
C48 Mn2 C49 87.9(3) . . ?
C50 Mn2 N4 93.0(3) . . ?
C48 Mn2 N4 93.9(3) . . ?
C49 Mn2 N4 176.6(3) . . ?
C50 Mn2 N3 170.7(3) . . ?
C48 Mn2 N3 92.6(3) . . ?
C49 Mn2 N3 105.0(3) . . ?
N4 Mn2 N3 77.8(2) . . ?
C50 Mn2 Br2 91.9(2) . . ?
C48 Mn2 Br2 176.1(2) . . ?
C49 Mn2 Br2 88.8(3) . . ?
N4 Mn2 Br2 89.51(17) . . ?
N3 Mn2 Br2 86.21(16) . . ?
C22 O7 C21 118.5(10) . . ?
C10 N1 C2 117.0(6) . . ?
C10 N1 Mn1 116.9(4) . . ?
C2 N1 Mn1 126.0(4) . . ?
C19 N2 C11 115.9(6) . . ?
C19 N2 Mn1 130.3(5) . . ?
C11 N2 Mn1 113.8(4) . . ?
C38 N3 C27 116.1(6) . . ?
C38 N3 Mn2 114.0(4) . . ?
C27 N3 Mn2 129.8(5) . . ?
C47 N4 C39 116.8(5) . . ?
C47 N4 Mn2 125.6(4) . . ?
C39 N4 Mn2 117.5(4) . . ?
O1 C1 Mn1 177.6(8) . . ?
N1 C2 C3 124.2(6) . . ?
N1 C2 H33 117.9 . . ?
C3 C2 H33 117.9 . . ?
C2 C3 C4 119.9(6) . . ?
C2 C3 H32 120.0 . . ?
C4 C3 H32 120.0 . . ?
C9 C4 C3 115.9(6) . . ?
C9 C4 C5 122.7(6) . . ?
C3 C4 C5 121.4(6) . . ?
C6 C5 C8 110.1(7) . . ?
C6 C5 C7 109.7(8) . . ?
C8 C5 C7 107.9(6) . . ?
C6 C5 C4 107.9(6) . . ?
C8 C5 C4 109.8(6) . . ?
C7 C5 C4 111.5(6) . . ?
C5 C6 H6A 109.5 . . ?
C5 C6 H6B 109.5 . . ?
H6A C6 H6B 109.5 . . ?
C5 C6 H6C 109.5 . . ?
H6A C6 H6C 109.5 . . ?
H6B C6 H6C 109.5 . . ?
C5 C7 H7A 109.5 . . ?
C5 C7 H7B 109.5 . . ?
H7A C7 H7B 109.5 . . ?
C5 C7 H7C 109.5 . . ?
H7A C7 H7C 109.5 . . ?
H7B C7 H7C 109.5 . . ?
C5 C8 H8A 109.5 . . ?
C5 C8 H8B 109.5 . . ?
H8A C8 H8B 109.5 . . ?
C5 C8 H8C 109.5 . . ?
H8A C8 H8C 109.5 . . ?
H8B C8 H8C 109.5 . . ?
C4 C9 C10 121.0(6) . . ?
C4 C9 H31 119.5 . . ?
C10 C9 H31 119.5 . . ?
N1 C10 C9 121.9(6) . . ?
N1 C10 C11 115.4(5) . . ?
C9 C10 C11 122.4(5) . . ?
N2 C11 C12 122.6(5) . . ?
N2 C11 C10 115.1(5) . . ?
C12 C11 C10 122.3(5) . . ?
C13 C12 C11 121.9(6) . . ?
C13 C12 H10 119.0 . . ?
C11 C12 H10 119.0 . . ?
C12 C13 C18 114.7(6) . . ?
C12 C13 C14 122.7(6) . . ?
C18 C13 C14 122.6(6) . . ?
C17A C14 C15A 114(3) . . ?
C17A C14 C16A 102(3) . . ?
C15A C14 C16A 106(3) . . ?
C17A C14 C13 117.3(15) . . ?
C15A C14 C13 107.1(15) . . ?
C16A C14 C13 109.2(17) . . ?
C13 C14 C16B 106.9(7) . . ?
C13 C14 C17B 109.9(6) . . ?
C16B C14 C17B 107.2(9) . . ?
C13 C14 C15B 113.2(7) . . ?
C16B C14 C15B 108.8(10) . . ?
C17B C14 C15B 110.6(10) . . ?
C14 C15A H15A 109.5 . . ?
C14 C15A H15B 109.5 . . ?
H15A C15A H15B 109.5 . . ?
C14 C15A H15C 109.5 . . ?
H15A C15A H15C 109.5 . . ?
H15B C15A H15C 109.5 . . ?
C14 C16A H16A 109.5 . . ?
C14 C16A H16B 109.5 . . ?
H16A C16A H16B 109.5 . . ?
C14 C16A H16C 109.5 . . ?
H16A C16A H16C 109.5 . . ?
H16B C16A H16C 109.5 . . ?
C14 C17A H17A 109.5 . . ?
C14 C17A H17B 109.5 . . ?
H17A C17A H17B 109.5 . . ?
C14 C17A H17C 109.5 . . ?
H17A C17A H17C 109.5 . . ?
H17B C17A H17C 109.5 . . ?
C14 C15B H15D 109.5 . . ?
C14 C15B H15E 109.5 . . ?
H15D C15B H15E 109.5 . . ?
C14 C15B H15F 109.5 . . ?
H15D C15B H15F 109.5 . . ?
H15E C15B H15F 109.5 . . ?
C14 C16B H16D 109.5 . . ?
C14 C16B H16E 109.5 . . ?
H16D C16B H16E 109.5 . . ?
C14 C16B H16F 109.5 . . ?
H16D C16B H16F 109.5 . . ?
H16E C16B H16F 109.5 . . ?
C14 C17B H17D 109.5 . . ?
C14 C17B H17E 109.5 . . ?
H17D C17B H17E 109.5 . . ?
C14 C17B H17F 109.5 . . ?
H17D C17B H17F 109.5 . . ?
H17E C17B H17F 109.5 . . ?
C13 C18 C19 122.2(7) . . ?
C13 C18 H20 118.9 . . ?
C19 C18 H20 118.9 . . ?
N2 C19 C18 122.4(7) . . ?
N2 C19 C20 118.7(7) . . ?
C18 C19 C20 116.7(8) . . ?
C21 C20 C19 105.7(10) . . ?
C21 C20 H30 110.6 . . ?
C19 C20 H30 110.6 . . ?
C21 C20 H29 110.6 . . ?
C19 C20 H29 110.6 . . ?
H30 C20 H29 108.7 . . ?
C20 C21 O7 105.7(11) . . ?
C20 C21 H22 110.6 . . ?
O7 C21 H22 110.6 . . ?
C20 C21 H28 110.6 . . ?
O7 C21 H28 110.6 . . ?
H22 C21 H28 108.7 . . ?
O7 C22 C23 109.1(9) . . ?
O7 C22 H22A 109.9 . . ?
C23 C22 H22A 109.9 . . ?
O7 C22 H22B 109.9 . . ?
C23 C22 H22B 109.9 . . ?
H22A C22 H22B 108.3 . . ?
C22 C23 H23A 109.5 . . ?
C22 C23 H23B 109.5 . . ?
H23A C23 H23B 109.5 . . ?
C22 C23 H23C 109.5 . . ?
H23A C23 H23C 109.5 . . ?
H23B C23 H23C 109.5 . . ?
O2 C24 Mn1 173.1(7) . . ?
O3 C25 Mn1 176.3(8) . . ?
N3 C27 C31 121.7(7) . . ?
N3 C27 C26 119.4(8) . . ?
C31 C27 C26 118.6(8) . . ?
C32 C31 C27 121.9(7) . . ?
C32 C31 H39 119.1 . . ?
C27 C31 H39 119.1 . . ?
C31 C32 C37 115.6(6) . . ?
C31 C32 C33 123.7(6) . . ?
C37 C32 C33 120.7(6) . . ?
C35 C33 C32 111.1(6) . . ?
C35 C33 C36 107.9(8) . . ?
C32 C33 C36 112.2(7) . . ?
C35 C33 C34 107.6(8) . . ?
C32 C33 C34 107.2(6) . . ?
C36 C33 C34 110.9(8) . . ?
C33 C34 H34A 109.5 . . ?
C33 C34 H34B 109.5 . . ?
H34A C34 H34B 109.5 . . ?
C33 C34 H34C 109.5 . . ?
H34A C34 H34C 109.5 . . ?
H34B C34 H34C 109.5 . . ?
C33 C35 H35A 109.5 . . ?
C33 C35 H35B 109.5 . . ?
H35A C35 H35B 109.5 . . ?
C33 C35 H35C 109.5 . . ?
H35A C35 H35C 109.5 . . ?
H35B C35 H35C 109.5 . . ?
C33 C36 H36A 109.5 . . ?
C33 C36 H36B 109.5 . . ?
H36A C36 H36B 109.5 . . ?
C33 C36 H36C 109.5 . . ?
H36A C36 H36C 109.5 . . ?
H36B C36 H36C 109.5 . . ?
C38 C37 C32 121.2(6) . . ?
C38 C37 H61 119.4 . . ?
C32 C37 H61 119.4 . . ?
N3 C38 C37 123.1(6) . . ?
N3 C38 C39 115.0(5) . . ?
C37 C38 C39 121.8(5) . . ?
N4 C39 C40 121.7(5) . . ?
N4 C39 C38 114.5(5) . . ?
C40 C39 C38 123.7(5) . . ?
C41 C40 C39 121.7(6) . . ?
C41 C40 H60 119.2 . . ?
C39 C40 H60 119.2 . . ?
C40 C41 C46 115.1(6) . . ?
C40 C41 C42 123.6(6) . . ?
C46 C41 C42 121.2(6) . . ?
C44 C42 C43 111.6(9) . . ?
C44 C42 C41 109.1(7) . . ?
C43 C42 C41 110.1(6) . . ?
C44 C42 C45 108.0(8) . . ?
C43 C42 C45 108.1(8) . . ?
C41 C42 C45 110.0(6) . . ?
C42 C43 H43A 109.5 . . ?
C42 C43 H43B 109.5 . . ?
H43A C43 H43B 109.5 . . ?
C42 C43 H43C 109.5 . . ?
H43A C43 H43C 109.5 . . ?
H43B C43 H43C 109.5 . . ?
C42 C44 H44A 109.5 . . ?
C42 C44 H44B 109.5 . . ?
H44A C44 H44B 109.5 . . ?
C42 C44 H44C 109.5 . . ?
H44A C44 H44C 109.5 . . ?
H44B C44 H44C 109.5 . . ?
C42 C45 H45A 109.5 . . ?
C42 C45 H45B 109.5 . . ?
H45A C45 H45B 109.5 . . ?
C42 C45 H45C 109.5 . . ?
H45A C45 H45C 109.5 . . ?
H45B C45 H45C 109.5 . . ?
C47 C46 C41 121.0(6) . . ?
C47 C46 H58 119.5 . . ?
C41 C46 H58 119.5 . . ?
N4 C47 C46 123.6(6) . . ?
N4 C47 H59 118.2 . . ?
C46 C47 H59 118.2 . . ?
O4 C48 Mn2 175.7(7) . . ?
O5 C49 Mn2 170.7(8) . . ?
O6 C50 Mn2 178.9(7) . . ?
C52 O8 C51 126.3(16) . . ?
C51 C26 C27 115.1(11) . . ?
C51 C26 H26A 108.5 . . ?
C27 C26 H26A 108.5 . . ?
C51 C26 H26B 108.5 . . ?
C27 C26 H26B 108.5 . . ?
H26A C26 H26B 107.5 . . ?
C26 C51 O8 109.1(13) . . ?
C26 C51 H51A 109.9 . . ?
O8 C51 H51A 109.9 . . ?
C26 C51 H51B 109.9 . . ?
O8 C51 H51B 109.9 . . ?
H51A C51 H51B 108.3 . . ?
O8 C52 C53 133.9(19) . . ?
O8 C52 H52A 103.7 . . ?
C53 C52 H52A 103.7 . . ?
O8 C52 H52B 103.7 . . ?
C53 C52 H52B 103.7 . . ?
H52A C52 H52B 105.4 . . ?
C52 C53 H53A 109.5 . . ?
C52 C53 H53B 109.5 . . ?
H53A C53 H53B 109.5 . . ?
C52 C53 H53C 109.5 . . ?
H53A C53 H53C 109.5 . . ?
H53B C53 H53C 109.5 . . ?

loop_
_geom_bond_atom_site_label_1
_geom_bond_atom_site_label_2
_geom_bond_distance
_geom_bond_site_symmetry_2
_geom_bond_publ_flag
Br1 Mn1 2.5352(14) . ?
Br2 Mn2 2.5162(14) . ?
Mn1 C24 1.790(9) . ?
Mn1 C1 1.790(8) . ?
Mn1 C25 1.783(10) . ?
Mn1 N1 2.042(6) . ?
Mn1 N2 2.112(5) . ?
Mn2 C50 1.787(8) . ?
Mn2 C48 1.818(9) . ?
Mn2 C49 1.825(8) . ?
Mn2 N4 2.034(5) . ?
Mn2 N3 2.118(5) . ?
O1 C1 1.144(9) . ?
O2 C24 1.156(10) . ?
O3 C25 1.145(10) . ?
O4 C48 1.097(9) . ?
O5 C49 1.116(9) . ?
O6 C50 1.147(9) . ?
O7 C22 1.356(11) . ?
O7 C21 1.478(12) . ?
N1 C10 1.340(8) . ?
N1 C2 1.336(9) . ?
N2 C19 1.349(9) . ?
N2 C11 1.360(8) . ?
N3 C38 1.345(8) . ?
N3 C27 1.360(9) . ?
N4 C47 1.351(8) . ?
N4 C39 1.346(7) . ?
C2 C3 1.371(10) . ?
C2 H33 0.9300 . ?
C3 C4 1.389(9) . ?
C3 H32 0.9300 . ?
C4 C9 1.391(9) . ?
C4 C5 1.527(9) . ?
C5 C6 1.488(12) . ?
C5 C8 1.518(10) . ?
C5 C7 1.542(11) . ?
C6 H6A 0.9600 . ?
C6 H6B 0.9600 . ?
C6 H6C 0.9600 . ?
C7 H7A 0.9600 . ?
C7 H7B 0.9600 . ?
C7 H7C 0.9600 . ?
C8 H8A 0.9600 . ?
C8 H8B 0.9600 . ?
C8 H8C 0.9600 . ?
C9 C10 1.392(9) . ?
C9 H31 0.9300 . ?
C10 C11 1.468(8) . ?
C11 C12 1.385(8) . ?
C12 C13 1.375(9) . ?
C12 H10 0.9300 . ?
C13 C18 1.385(10) . ?
C13 C14 1.520(9) . ?
C14 C17A 1.510(16) . ?
C14 C15A 1.524(16) . ?
C14 C16A 1.530(16) . ?
C14 C16B 1.529(11) . ?
C14 C17B 1.523(11) . ?
C14 C15B 1.516(11) . ?
C15A H15A 0.9600 . ?
C15A H15B 0.9600 . ?
C15A H15C 0.9600 . ?
C16A H16A 0.9600 . ?
C16A H16B 0.9600 . ?
C16A H16C 0.9600 . ?
C17A H17A 0.9600 . ?
C17A H17B 0.9600 . ?
C17A H17C 0.9600 . ?
C15B H15D 0.9600 . ?
C15B H15E 0.9600 . ?
C15B H15F 0.9600 . ?
C16B H16D 0.9600 . ?
C16B H16E 0.9600 . ?
C16B H16F 0.9600 . ?
C17B H17D 0.9600 . ?
C17B H17E 0.9600 . ?
C17B H17F 0.9600 . ?
C18 C19 1.387(11) . ?
C18 H20 0.9300 . ?
C19 C20 1.562(12) . ?
C20 C21 1.435(14) . ?
C20 H30 0.9700 . ?
C20 H29 0.9700 . ?
C21 H22 0.9700 . ?
C21 H28 0.9700 . ?
C22 C23 1.493(13) . ?
C22 H22A 0.9700 . ?
C22 H22B 0.9700 . ?
C23 H23A 0.9600 . ?
C23 H23B 0.9600 . ?
C23 H23C 0.9600 . ?
C27 C31 1.387(11) . ?
C27 C26 1.503(13) . ?
C31 C32 1.370(10) . ?
C31 H39 0.9300 . ?
C32 C37 1.377(9) . ?
C32 C33 1.523(9) . ?
C33 C35 1.500(12) . ?
C33 C36 1.520(11) . ?
C33 C34 1.545(12) . ?
C34 H34A 0.9600 . ?
C34 H34B 0.9600 . ?
C34 H34C 0.9600 . ?
C35 H35A 0.9600 . ?
C35 H35B 0.9600 . ?
C35 H35C 0.9600 . ?
C36 H36A 0.9600 . ?
C36 H36B 0.9600 . ?
C36 H36C 0.9600 . ?
C37 C38 1.378(8) . ?
C37 H61 0.9300 . ?
C38 C39 1.475(8) . ?
C39 C40 1.394(8) . ?
C40 C41 1.384(9) . ?
C40 H60 0.9300 . ?
C41 C46 1.396(9) . ?
C41 C42 1.519(9) . ?
C42 C44 1.500(12) . ?
C42 C43 1.522(11) . ?
C42 C45 1.537(12) . ?
C43 H43A 0.9600 . ?
C43 H43B 0.9600 . ?
C43 H43C 0.9600 . ?
C44 H44A 0.9600 . ?
C44 H44B 0.9600 . ?
C44 H44C 0.9600 . ?
C45 H45A 0.9600 . ?
C45 H45B 0.9600 . ?
C45 H45C 0.9600 . ?
C46 C47 1.362(10) . ?
C46 H58 0.9300 . ?
C47 H59 0.9300 . ?
O8 C52 1.313(14) . ?
O8 C51 1.367(13) . ?
C26 C51 1.443(14) . ?
C26 H26A 0.9700 . ?
C26 H26B 0.9700 . ?
C51 H51A 0.9700 . ?
C51 H51B 0.9700 . ?
C52 C53 1.400(15) . ?
C52 H52A 0.9700 . ?
C52 H52B 0.9700 . ?
C53 H53A 0.9600 . ?
C53 H53B 0.9600 . ?
C53 H53C 0.9600 . ?

loop_
_geom_torsion_atom_site_label_1
_geom_torsion_atom_site_label_2
_geom_torsion_atom_site_label_3
_geom_torsion_atom_site_label_4
_geom_torsion
_geom_torsion_site_symmetry_1
_geom_torsion_site_symmetry_2
_geom_torsion_site_symmetry_3
_geom_torsion_site_symmetry_4
_geom_torsion_publ_flag
C10 N1 C2 C3 -0.9(11) . . . . ?
Mn1 N1 C2 C3 175.4(6) . . . . ?
N1 C2 C3 C4 -0.1(13) . . . . ?
C2 C3 C4 C9 1.3(11) . . . . ?
C2 C3 C4 C5 -177.6(7) . . . . ?
C9 C4 C5 C6 103.8(9) . . . . ?
C3 C4 C5 C6 -77.4(9) . . . . ?
C9 C4 C5 C8 -136.2(7) . . . . ?
C3 C4 C5 C8 42.6(9) . . . . ?
C9 C4 C5 C7 -16.7(10) . . . . ?
C3 C4 C5 C7 162.1(7) . . . . ?
C3 C4 C9 C10 -1.6(10) . . . . ?
C5 C4 C9 C10 177.3(6) . . . . ?
C2 N1 C10 C9 0.6(10) . . . . ?
Mn1 N1 C10 C9 -176.0(5) . . . . ?
C2 N1 C10 C11 175.5(6) . . . . ?
Mn1 N1 C10 C11 -1.2(7) . . . . ?
C4 C9 C10 N1 0.6(10) . . . . ?
C4 C9 C10 C11 -173.8(6) . . . . ?
C19 N2 C11 C12 5.7(11) . . . . ?
Mn1 N2 C11 C12 -173.4(5) . . . . ?
C19 N2 C11 C10 -173.5(8) . . . . ?
Mn1 N2 C11 C10 7.5(7) . . . . ?
N1 C10 C11 N2 -4.3(8) . . . . ?
C9 C10 C11 N2 170.5(6) . . . . ?
N1 C10 C11 C12 176.5(6) . . . . ?
C9 C10 C11 C12 -8.7(9) . . . . ?
N2 C11 C12 C13 -2.9(10) . . . . ?
C10 C11 C12 C13 176.2(6) . . . . ?
C11 C12 C13 C18 -1.1(10) . . . . ?
C11 C12 C13 C14 178.9(6) . . . . ?
C12 C13 C14 C17A -4(2) . . . . ?
C18 C13 C14 C17A 177(2) . . . . ?
C12 C13 C14 C15A 126(2) . . . . ?
C18 C13 C14 C15A -54(2) . . . . ?
C12 C13 C14 C16A -119(2) . . . . ?
C18 C13 C14 C16A 61(2) . . . . ?
C12 C13 C14 C16B -71.0(10) . . . . ?
C18 C13 C14 C16B 109.1(10) . . . . ?
C12 C13 C14 C17B 45.0(10) . . . . ?
C18 C13 C14 C17B -134.9(10) . . . . ?
C12 C13 C14 C15B 169.2(10) . . . . ?
C18 C13 C14 C15B -10.7(13) . . . . ?
C12 C13 C18 C19 2.1(13) . . . . ?
C14 C13 C18 C19 -177.9(9) . . . . ?
C11 N2 C19 C18 -4.7(15) . . . . ?
Mn1 N2 C19 C18 174.2(8) . . . . ?
C11 N2 C19 C20 157.9(9) . . . . ?
Mn1 N2 C19 C20 -23.2(15) . . . . ?
C13 C18 C19 N2 0.8(17) . . . . ?
C13 C18 C19 C20 -162.1(10) . . . . ?
N2 C19 C20 C21 113.0(13) . . . . ?
C18 C19 C20 C21 -83.5(14) . . . . ?
C19 C20 C21 O7 -179.8(9) . . . . ?
C22 O7 C21 C20 -87.5(14) . . . . ?
C21 O7 C22 C23 -160.9(11) . . . . ?
C38 N3 C27 C31 -5.7(12) . . . . ?
Mn2 N3 C27 C31 173.0(7) . . . . ?
C38 N3 C27 C26 167.9(10) . . . . ?
Mn2 N3 C27 C26 -13.4(14) . . . . ?
N3 C27 C31 C32 1.3(14) . . . . ?
C26 C27 C31 C32 -172.4(11) . . . . ?
C27 C31 C32 C37 2.8(12) . . . . ?
C27 C31 C32 C33 -177.8(8) . . . . ?
C31 C32 C33 C35 -129.7(9) . . . . ?
C37 C32 C33 C35 49.7(10) . . . . ?
C31 C32 C33 C36 -8.9(12) . . . . ?
C37 C32 C33 C36 170.5(8) . . . . ?
C31 C32 C33 C34 113.0(9) . . . . ?
C37 C32 C33 C34 -67.5(9) . . . . ?
C31 C32 C37 C38 -2.3(11) . . . . ?
C33 C32 C37 C38 178.2(6) . . . . ?
C27 N3 C38 C37 6.2(10) . . . . ?
Mn2 N3 C38 C37 -172.7(5) . . . . ?
C27 N3 C38 C39 -169.3(7) . . . . ?
Mn2 N3 C38 C39 11.9(7) . . . . ?
C32 C37 C38 N3 -2.3(10) . . . . ?
C32 C37 C38 C39 172.9(6) . . . . ?
C47 N4 C39 C40 0.9(10) . . . . ?
Mn2 N4 C39 C40 -177.2(5) . . . . ?
C47 N4 C39 C38 178.2(6) . . . . ?
Mn2 N4 C39 C38 0.1(7) . . . . ?
N3 C38 C39 N4 -8.1(8) . . . . ?
C37 C38 C39 N4 176.4(6) . . . . ?
N3 C38 C39 C40 169.1(6) . . . . ?
C37 C38 C39 C40 -6.4(10) . . . . ?
N4 C39 C40 C41 1.9(10) . . . . ?
C38 C39 C40 C41 -175.2(6) . . . . ?
C39 C40 C41 C46 -4.0(10) . . . . ?
C39 C40 C41 C42 177.7(6) . . . . ?
C40 C41 C42 C44 92.7(9) . . . . ?
C46 C41 C42 C44 -85.6(9) . . . . ?
C40 C41 C42 C43 -144.6(9) . . . . ?
C46 C41 C42 C43 37.1(11) . . . . ?
C40 C41 C42 C45 -25.6(10) . . . . ?
C46 C41 C42 C45 156.1(8) . . . . ?
C40 C41 C46 C47 3.5(11) . . . . ?
C42 C41 C46 C47 -178.1(7) . . . . ?
C39 N4 C47 C46 -1.4(12) . . . . ?
Mn2 N4 C47 C46 176.6(6) . . . . ?
C41 C46 C47 N4 -0.9(13) . . . . ?
N3 C27 C26 C51 123.2(15) . . . . ?
C31 C27 C26 C51 -63(2) . . . . ?
C27 C26 C51 O8 -179.6(15) . . . . ?
C52 O8 C51 C26 -140(2) . . . . ?
C51 O8 C52 C53 3(5) . . . . ?
